data_8105915
loop_
_publ_author_name
'Huang, Guo-Ling'
'Chen, Xiu-Wen'
'Chen, Lu'
'Li, Yi-Biao'

_publ_section_title
;
 Crystal structure of 2-tert-butyl-1H-imidazo[4,5-b]pyridine, C10H13N3
;
_journal_issue 5
_journal_name_full 'Zeitschrift f\"ur Kristallographie - New Crystal Structures'
_journal_page_first 991
_journal_page_last 992
_journal_paper_doi 10.1515/ncrs-2019-0208
_journal_volume 234
_journal_year 2019
_chemical_formula_moiety 'C10 H13 N3'
_chemical_formula_sum 'C10 H13 N3'
_chemical_formula_weight 175.23
_space_group_crystal_system orthorhombic
_space_group_IT_number 61
_space_group_name_Hall '-P 2ac 2ab'
_space_group_name_H-M_alt 'P b c a'
_atom_sites_solution_hydrogens geom
_atom_sites_solution_primary dual
_cell_angle_alpha 90
_cell_angle_beta 90
_cell_angle_gamma 90
_cell_formula_units_Z 8
_cell_length_a 9.4795(7)
_cell_length_b 10.7585(10)
_cell_length_c 18.8783(13)
_cell_measurement_reflns_used 2327
_cell_measurement_temperature 296(2)
_cell_measurement_theta_max 27.0110
_cell_measurement_theta_min 3.0400
_cell_volume 1925.3(3)
_computing_cell_refinement 'CrysAlisPro 1.171.38.43f (Rigaku OD, 2015)'
_computing_data_collection 'CrysAlisPro 1.171.38.43f (Rigaku OD, 2015)'
_computing_data_reduction 'CrysAlisPro 1.171.38.43f (Rigaku OD, 2015)'
_computing_molecular_graphics 'Olex2 (Dolomanov et al., 2009)'
_computing_publication_material 'Olex2 (Dolomanov et al., 2009)'
_computing_structure_refinement 'ShelXL (Sheldrick, 2015)'
_computing_structure_solution 'ShelXT (Sheldrick, 2015)'
_diffrn_ambient_environment N~2~
_diffrn_ambient_temperature 296(2)
_diffrn_detector 'CCD plate'
_diffrn_detector_area_resol_mean 5.2684
_diffrn_detector_type AtlasS2
_diffrn_measured_fraction_theta_full 0.984
_diffrn_measured_fraction_theta_max 0.984
_diffrn_measurement_details
;
List of Runs (angles in degrees, time in seconds):

  # Type    Start    End  Width  t~exp~   \w     \q     \k     \f   Frames
--------------------------------------------------------------------------
  1  \w    -16.00  83.00   1.00    4.50    --   11.74  57.00  90.00   99
  2  \w     13.00  47.00   1.00    4.50    --   11.74 -99.00 -60.00   34
  3  \w    -55.00 -30.00   1.00    4.50    --   11.74 -57.00 -60.00   25
;
_diffrn_measurement_device 'four-circle diffractometer'
_diffrn_measurement_device_type 'SuperNova, Dual, Cu at zero, AtlasS2'
_diffrn_measurement_method '\w scans'
_diffrn_orient_matrix_type 'CrysAlisPro convention (1999,Acta A55,543-557)'
_diffrn_orient_matrix_UB_11 0.0138476000
_diffrn_orient_matrix_UB_12 -0.0553353000
_diffrn_orient_matrix_UB_13 -0.0192357000
_diffrn_orient_matrix_UB_21 0.0064498000
_diffrn_orient_matrix_UB_22 0.0351507000
_diffrn_orient_matrix_UB_23 -0.0316446000
_diffrn_orient_matrix_UB_31 0.0731718000
_diffrn_orient_matrix_UB_32 0.0074118000
_diffrn_orient_matrix_UB_33 0.0064194000
_diffrn_radiation_monochromator mirror
_diffrn_radiation_probe x-ray
_diffrn_radiation_type MoK\a
_diffrn_radiation_wavelength 0.71073
_diffrn_reflns_av_R_equivalents 0.0313
_diffrn_reflns_av_unetI/netI 0.0280
_diffrn_reflns_Laue_measured_fraction_full 0.984
_diffrn_reflns_Laue_measured_fraction_max 0.984
_diffrn_reflns_limit_h_max 10
_diffrn_reflns_limit_h_min -11
_diffrn_reflns_limit_k_max 11
_diffrn_reflns_limit_k_min -12
_diffrn_reflns_limit_l_max 22
_diffrn_reflns_limit_l_min -19
_diffrn_reflns_number 6333
_diffrn_reflns_point_group_measured_fraction_full 0.984
_diffrn_reflns_point_group_measured_fraction_max 0.984
_diffrn_reflns_theta_full 24.996
_diffrn_reflns_theta_max 24.996
_diffrn_reflns_theta_min 2.158
_diffrn_source 'micro-focus sealed X-ray tube'
_diffrn_source_type 'SuperNova (Mo) X-ray Source'
_exptl_absorpt_coefficient_mu 0.076
_exptl_absorpt_correction_T_max 1.00000
_exptl_absorpt_correction_T_min 0.79115
_exptl_absorpt_correction_type multi-scan
_exptl_absorpt_process_details
;
CrysAlisPro 1.171.38.43f (Rigaku Oxford Diffraction, 2015)
Empirical absorption correction using spherical harmonics,
 implemented in SCALE3 ABSPACK scaling algorithm.
;
_exptl_crystal_colour colourless
_exptl_crystal_colour_primary colourless
_exptl_crystal_density_diffrn 1.209
_exptl_crystal_description block
_exptl_crystal_F_000 752
_exptl_crystal_size_max 0.14
_exptl_crystal_size_mid 0.13
_exptl_crystal_size_min 0.12
_refine_diff_density_max 0.659
_refine_diff_density_min -0.608
_refine_diff_density_rms 0.060
_refine_ls_extinction_coef .
_refine_ls_extinction_method none
_refine_ls_goodness_of_fit_ref 1.053
_refine_ls_hydrogen_treatment constr
_refine_ls_matrix_type full
_refine_ls_number_parameters 121
_refine_ls_number_reflns 1662
_refine_ls_number_restraints 0
_refine_ls_restrained_S_all 1.053
_refine_ls_R_factor_all 0.0788
_refine_ls_R_factor_gt 0.0702
_refine_ls_shift/su_max 0.000
_refine_ls_shift/su_mean 0.000
_refine_ls_structure_factor_coef Fsqd
_refine_ls_weighting_details 'w=1/[\s^2^(Fo^2^)+(0.0923P)^2^+3.2570P] where P=(Fo^2^+2Fc^2^)/3'
_refine_ls_weighting_scheme calc
_refine_ls_wR_factor_gt 0.1883
_refine_ls_wR_factor_ref 0.1959
_reflns_Friedel_coverage 0.000
_reflns_Friedel_fraction_full .
_reflns_Friedel_fraction_max .
_reflns_number_gt 1444
_reflns_number_total 1662
_reflns_threshold_expression 'I > 2\s(I)'
_cod_data_source_file suppl_ncrs-2019-0208_suppl.cif
_cod_data_source_block hs-106
_cod_database_code 8105915
_shelx_space_group_comment
;
The symmetry employed for this shelxl refinement is uniquely defined
by the following loop, which should always be used as a source of
symmetry information in preference to the above space-group names.
They are only intended as comments.
;
_reflns_odcompleteness_completeness 96.89
_reflns_odcompleteness_iscentric 1
_reflns_odcompleteness_theta 26.32
_olex2_refinement_description
;
1. Fixed Uiso
 At 1.2 times of:
  All C(H) groups, All N(H) groups
 At 1.5 times of:
  All C(H,H,H) groups
2.a Aromatic/amide H refined with riding coordinates:
 N3(H3), C3(H3A), C2(H2), C4(H4)
2.b Idealised Me refined as rotating group:
 C8(H8A,H8B,H8C), C9(H9A,H9B,H9C), C10(H10A,H10B,H10C)
;
_olex2_submission_special_instructions 'No special instructions were received'
_oxdiff_exptl_absorpt_empirical_details
;
Empirical correction (ABSPACK) includes:
- Absorption correction using spherical harmonics
- Frame scaling
- Detector area scaling
;
_oxdiff_exptl_absorpt_empirical_full_max 1.384
_oxdiff_exptl_absorpt_empirical_full_min 0.670

loop_
_space_group_symop_operation_xyz
'x, y, z'
'-x+1/2, -y, z+1/2'
'-x, y+1/2, -z+1/2'
'x+1/2, -y+1/2, -z'
'-x, -y, -z'
'x-1/2, y, -z-1/2'
'x, -y-1/2, z-1/2'
'-x-1/2, y-1/2, z'

loop_
_atom_site_label
_atom_site_type_symbol
_atom_site_fract_x
_atom_site_fract_y
_atom_site_fract_z
_atom_site_U_iso_or_equiv
_atom_site_adp_type
_atom_site_occupancy
_atom_site_site_symmetry_order
_atom_site_calc_flag
_atom_site_refinement_flags_posn
_atom_site_refinement_flags_adp
_atom_site_refinement_flags_occupancy
_atom_site_disorder_assembly
_atom_site_disorder_group
C1 C 0.7971(3) 0.8055(3) 0.58882(12) 0.0186(6) Uani 1 1 d . . . . .
C2 C 0.9136(3) 0.8633(3) 0.55913(13) 0.0223(6) Uani 1 1 d . . . . .
H2 H 0.917007 0.948488 0.551061 0.027 Uiso 1 1 calc R . . . .
C3 C 1.0251(3) 0.7848(3) 0.54226(13) 0.0231(7) Uani 1 1 d . . . . .
H3A H 1.106510 0.817659 0.522176 0.028 Uiso 1 1 calc R . . . .
C4 C 1.0164(3) 0.6580(3) 0.55498(14) 0.0232(7) Uani 1 1 d . . . . .
H4 H 1.093461 0.609194 0.542507 0.028 Uiso 1 1 calc R . . . .
C5 C 0.7965(3) 0.6769(2) 0.60008(12) 0.0182(6) Uani 1 1 d . . . . .
C6 C 0.5986(3) 0.7443(2) 0.63739(14) 0.0199(6) Uani 1 1 d . . . . .
C7 C 0.4534(3) 0.7524(2) 0.67084(15) 0.0244(7) Uani 1 1 d . . . . .
C8 C 0.3651(3) 0.8510(4) 0.6336(2) 0.0506(11) Uani 1 1 d . . . . .
H8A H 0.408000 0.931057 0.640146 0.076 Uiso 1 1 calc GR . . . .
H8B H 0.271797 0.851740 0.653377 0.076 Uiso 1 1 calc GR . . . .
H8C H 0.359937 0.832437 0.583979 0.076 Uiso 1 1 calc GR . . . .
C9 C 0.4712(4) 0.7846(6) 0.7471(2) 0.0861(19) Uani 1 1 d . . . . .
H9A H 0.530180 0.723758 0.769589 0.129 Uiso 1 1 calc GR . . . .
H9B H 0.380559 0.785827 0.769838 0.129 Uiso 1 1 calc GR . . . .
H9C H 0.514201 0.865123 0.751120 0.129 Uiso 1 1 calc GR . . . .
C10 C 0.3781(4) 0.6290(4) 0.6605(4) 0.088(2) Uani 1 1 d . . . . .
H10A H 0.371103 0.610967 0.610845 0.132 Uiso 1 1 calc GR . . . .
H10B H 0.285157 0.633787 0.680589 0.132 Uiso 1 1 calc GR . . . .
H10C H 0.430315 0.564180 0.683652 0.132 Uiso 1 1 calc GR . . . .
N1 N 0.9047(2) 0.6008(2) 0.58401(12) 0.0237(6) Uani 1 1 d . . . . .
N2 N 0.6710(2) 0.6396(2) 0.63076(12) 0.0225(6) Uani 1 1 d . . . . .
N3 N 0.6686(2) 0.8462(2) 0.61340(11) 0.0189(5) Uani 1 1 d . . . . .
H3 H 0.638318 0.921508 0.613565 0.023 Uiso 1 1 calc R . . . .

loop_
_atom_site_aniso_label
_atom_site_aniso_U_11
_atom_site_aniso_U_22
_atom_site_aniso_U_33
_atom_site_aniso_U_23
_atom_site_aniso_U_13
_atom_site_aniso_U_12
N3 0.0180(11) 0.0163(12) 0.0223(11) -0.0009(9) 0.0012(9) 0.0015(9)
N2 0.0181(11) 0.0228(13) 0.0267(12) -0.0001(9) 0.0018(9) -0.0007(9)
N1 0.0193(11) 0.0228(13) 0.0290(12) -0.0017(10) -0.0014(9) 0.0021(9)
C1 0.0178(13) 0.0225(14) 0.0155(12) -0.0011(10) -0.0013(10) -0.0005(11)
C6 0.0174(14) 0.0222(15) 0.0201(13) -0.0001(10) -0.0001(11) -0.0024(10)
C5 0.0172(13) 0.0190(14) 0.0183(12) -0.0023(10) -0.0031(10) -0.0007(10)
C3 0.0181(14) 0.0329(17) 0.0182(12) 0.0025(11) 0.0005(10) -0.0035(11)
C2 0.0254(14) 0.0198(14) 0.0217(13) 0.0021(11) 0.0004(11) -0.0029(11)
C4 0.0178(13) 0.0276(16) 0.0242(13) -0.0017(11) 0.0000(10) 0.0033(11)
C7 0.0176(13) 0.0234(16) 0.0323(15) 0.0016(11) 0.0063(12) -0.0004(10)
C8 0.0237(17) 0.076(3) 0.052(2) 0.0202(19) 0.0150(15) 0.0173(17)
C9 0.034(2) 0.197(6) 0.0274(17) -0.017(3) 0.0093(16) 0.003(3)
C10 0.036(2) 0.039(2) 0.190(6) -0.004(3) 0.053(3) -0.0084(18)

loop_
_atom_type_symbol
_atom_type_description
_atom_type_scat_dispersion_real
_atom_type_scat_dispersion_imag
_atom_type_scat_source
C C 0.0033 0.0016 'International Tables Vol C Tables 4.2.6.8 and 6.1.1.4'
H H 0.0000 0.0000 'International Tables Vol C Tables 4.2.6.8 and 6.1.1.4'
N N 0.0061 0.0033 'International Tables Vol C Tables 4.2.6.8 and 6.1.1.4'

loop_
_geom_angle_atom_site_label_1
_geom_angle_atom_site_label_2
_geom_angle_atom_site_label_3
_geom_angle
_geom_angle_site_symmetry_1
_geom_angle_site_symmetry_3
C1 N3 H3 126.6 . .
C6 N3 H3 126.6 . .
C6 N3 C1 106.8(2) . .
C6 N2 C5 103.8(2) . .
C4 N1 C5 114.5(2) . .
N3 C1 C5 105.0(2) . .
N3 C1 C2 134.5(3) . .
C2 C1 C5 120.5(2) . .
N3 C6 C7 122.4(2) . .
N2 C6 N3 113.7(2) . .
N2 C6 C7 123.9(2) . .
N2 C5 C1 110.7(2) . .
N1 C5 N2 125.0(2) . .
N1 C5 C1 124.3(2) . .
C2 C3 H3A 119.6 . .
C4 C3 H3A 119.6 . .
C4 C3 C2 120.8(2) . .
C1 C2 C3 115.2(2) . .
C1 C2 H2 122.4 . .
C3 C2 H2 122.4 . .
N1 C4 C3 124.6(2) . .
N1 C4 H4 117.7 . .
C3 C4 H4 117.7 . .
C6 C7 C8 110.3(2) . .
C6 C7 C10 108.8(2) . .
C8 C7 C10 106.9(3) . .
C9 C7 C6 108.3(3) . .
C9 C7 C8 110.2(3) . .
C9 C7 C10 112.3(4) . .
C7 C8 H8A 109.5 . .
C7 C8 H8B 109.5 . .
C7 C8 H8C 109.5 . .
H8A C8 H8B 109.5 . .
H8A C8 H8C 109.5 . .
H8B C8 H8C 109.5 . .
C7 C9 H9A 109.5 . .
C7 C9 H9B 109.5 . .
C7 C9 H9C 109.5 . .
H9A C9 H9B 109.5 . .
H9A C9 H9C 109.5 . .
H9B C9 H9C 109.5 . .
C7 C10 H10A 109.5 . .
C7 C10 H10B 109.5 . .
C7 C10 H10C 109.5 . .
H10A C10 H10B 109.5 . .
H10A C10 H10C 109.5 . .
H10B C10 H10C 109.5 . .

loop_
_geom_bond_atom_site_label_1
_geom_bond_atom_site_label_2
_geom_bond_distance
_geom_bond_site_symmetry_2
N3 H3 0.8600 .
N3 C1 1.375(3) .
N3 C6 1.359(3) .
N2 C6 1.325(3) .
N2 C5 1.383(3) .
N1 C5 1.347(3) .
N1 C4 1.341(3) .
C1 C5 1.401(4) .
C1 C2 1.386(4) .
C6 C7 1.517(4) .
C3 H3A 0.9300 .
C3 C2 1.389(4) .
C3 C4 1.388(4) .
C2 H2 0.9300 .
C4 H4 0.9300 .
C7 C8 1.523(4) .
C7 C9 1.491(5) .
C7 C10 1.521(5) .
C8 H8A 0.9600 .
C8 H8B 0.9600 .
C8 H8C 0.9600 .
C9 H9A 0.9600 .
C9 H9B 0.9600 .
C9 H9C 0.9600 .
C10 H10A 0.9600 .
C10 H10B 0.9600 .
C10 H10C 0.9600 .
